data_7209567
loop_
_publ_author_name
'Chen, Yanmei'
'Li, Lei'
'Cao, Yanyuan'
'Wu, Jian'
'Gao, Qian'
'Li, Yahong'
'Hu, Hailiang'
'Liu, Wei'
'Liu, Yonglu'
'Kang, Zhenhui'
'Li, Jingping'

_publ_section_title
;
 CuII-mediated controllable creation of tertiary and quaternary carbon
 centers: designed assembly and structures of a new class of copper
 complexes supported by in situ generated substituted
 1-pyridineimidazo[1,5-a]pyridine ligands
;
_journal_issue 14
_journal_name_full CrystEngComm
_journal_page_first 2675
_journal_paper_doi 10.1039/c3ce00012e
_journal_volume 15
_journal_year 2013
_chemical_formula_moiety 'C49 H32 Cl4 Co2 N12, 2(C2 H6 O)'
_chemical_formula_sum 'C53 H44 Cl4 Co2 N12 O2'
_chemical_formula_weight 1140.66
_chemical_name_systematic
;
?
;
_space_group_IT_number 15
_symmetry_cell_setting monoclinic
_symmetry_space_group_name_Hall '-C 2yc'
_symmetry_space_group_name_H-M 'C 1 2/c 1'
_atom_sites_solution_hydrogens geom
_atom_sites_solution_primary direct
_atom_sites_solution_secondary difmap
_audit_creation_method SHELXL-97
_cell_angle_alpha 90.00
_cell_angle_beta 131.687(2)
_cell_angle_gamma 90.00
_cell_formula_units_Z 4
_cell_length_a 24.935(3)
_cell_length_b 14.5352(15)
_cell_length_c 17.7035(19)
_cell_measurement_reflns_used 2827
_cell_measurement_temperature 296(2)
_cell_measurement_theta_max 25.055
_cell_measurement_theta_min 3.198
_cell_volume 4791.7(9)
_computing_cell_refinement 'SAINT (Bruker, 2005)'
_computing_data_collection 'APEX-II (Bruker, 2005)'
_computing_data_reduction 'SAINT (Bruker, 2005)'
_computing_molecular_graphics 'SHELXTL (Sheldrick, 2008) and DIAMOND (Brandenburg, 1999)'
_computing_publication_material 'SHELXTL (Sheldrick, 2008)'
_computing_structure_refinement 'SHELXL-97 (Sheldrick, 2008)'
_computing_structure_solution 'SHELXS-97 (Sheldrick, 2008)'
_diffrn_ambient_temperature 296(2)
_diffrn_measured_fraction_theta_full 0.995
_diffrn_measured_fraction_theta_max 0.995
_diffrn_measurement_device_type 'Bruker APEX-II CCD'
_diffrn_measurement_method '\f and \w scans'
_diffrn_radiation_monochromator graphite
_diffrn_radiation_source 'fine-focus sealed tube'
_diffrn_radiation_type MoK\a
_diffrn_radiation_wavelength 0.71073
_diffrn_reflns_av_R_equivalents 0.0499
_diffrn_reflns_av_sigmaI/netI 0.0442
_diffrn_reflns_limit_h_max 26
_diffrn_reflns_limit_h_min -29
_diffrn_reflns_limit_k_max 16
_diffrn_reflns_limit_k_min -17
_diffrn_reflns_limit_l_max 21
_diffrn_reflns_limit_l_min -21
_diffrn_reflns_number 15882
_diffrn_reflns_theta_full 25.00
_diffrn_reflns_theta_max 25.00
_diffrn_reflns_theta_min 2.79
_diffrn_standards_number 0
_exptl_absorpt_coefficient_mu 0.974
_exptl_absorpt_correction_T_max 0.8757
_exptl_absorpt_correction_T_min 0.7928
_exptl_absorpt_correction_type multi-scan
_exptl_absorpt_process_details 'SADABS (Bruker, 2005)'
_exptl_crystal_colour brown
_exptl_crystal_density_diffrn 1.581
_exptl_crystal_density_method 'not measured'
_exptl_crystal_description rod
_exptl_crystal_F_000 2336
_exptl_crystal_size_max 0.25
_exptl_crystal_size_mid 0.15
_exptl_crystal_size_min 0.14
_refine_diff_density_max 2.665
_refine_diff_density_min -0.846
_refine_diff_density_rms 0.095
_refine_ls_extinction_method none
_refine_ls_goodness_of_fit_ref 1.027
_refine_ls_hydrogen_treatment constr
_refine_ls_matrix_type full
_refine_ls_number_parameters 333
_refine_ls_number_reflns 4194
_refine_ls_number_restraints 0
_refine_ls_restrained_S_all 1.027
_refine_ls_R_factor_all 0.0709
_refine_ls_R_factor_gt 0.0527
_refine_ls_shift/su_max 0.036
_refine_ls_shift/su_mean 0.001
_refine_ls_structure_factor_coef Fsqd
_refine_ls_weighting_details 'calc w=1/[\s^2^(Fo^2^)+(0.0722P)^2^+23.0914P] where P=(Fo^2^+2Fc^2^)/3'
_refine_ls_weighting_scheme calc
_refine_ls_wR_factor_gt 0.1319
_refine_ls_wR_factor_ref 0.1439
_reflns_number_gt 3265
_reflns_number_total 4194
_reflns_threshold_expression >2sigma(I)
_cod_data_source_file c3ce00012e.txt
_cod_data_source_block CCDC888198
_cod_original_sg_symbol_H-M 'C 2/c'
_cod_database_code 7209567

loop_
_symmetry_equiv_pos_as_xyz
'x, y, z'
'-x, y, -z+1/2'
'x+1/2, y+1/2, z'
'-x+1/2, y+1/2, -z+1/2'
'-x, -y, -z'
'x, -y, z-1/2'
'-x+1/2, -y+1/2, -z'
'x+1/2, -y+1/2, z-1/2'

loop_
_atom_site_label
_atom_site_type_symbol
_atom_site_fract_x
_atom_site_fract_y
_atom_site_fract_z
_atom_site_U_iso_or_equiv
_atom_site_adp_type
_atom_site_occupancy
_atom_site_symmetry_multiplicity
_atom_site_calc_flag
_atom_site_refinement_flags
Co1 Co 1.0000 0.53325(5) 0.2500 0.0189(2) Uani 1 2 d S
N3 N 0.93869(17) 0.3708(2) 0.0093(2) 0.0180(7) Uani 1 1 d .
Co2 Co 1.0000 0.01715(5) 0.2500 0.0267(2) Uani 1 2 d S
N2 N 0.96822(17) 0.4246(2) 0.1496(2) 0.0178(7) Uani 1 1 d .
Cl1 Cl 0.88743(5) 0.57122(7) 0.20482(7) 0.0267(3) Uani 1 1 d .
N5 N 0.92600(17) 0.1259(2) 0.1902(2) 0.0197(7) Uani 1 1 d .
Cl2 Cl 0.97706(7) -0.02486(8) 0.09852(10) 0.0419(3) Uani 1 1 d .
C13 C 1.0000 0.2747(3) 0.2500 0.0164(11) Uani 1 2 d S
C25 C 0.9335(2) 0.2180(3) 0.2075(3) 0.0183(8) Uani 1 1 d .
N1 N 0.95170(18) 0.6008(2) 0.1057(3) 0.0220(7) Uani 1 1 d .
C11 C 0.9613(2) 0.2957(3) 0.0744(3) 0.0180(8) Uani 1 1 d .
C10 C 0.9609(2) 0.2069(3) 0.0425(3) 0.0218(9) Uani 1 1 d .
H10 H 0.9754 0.1567 0.0848 0.026 Uiso 1 1 calc R
C12 C 0.9793(2) 0.3323(3) 0.1614(3) 0.0171(8) Uani 1 1 d .
C8 C 0.9169(2) 0.2722(3) -0.1144(3) 0.0273(10) Uani 1 1 d .
H8 H 0.9017 0.2632 -0.1781 0.033 Uiso 1 1 calc R
N6 N 0.82153(18) 0.1786(2) 0.1324(2) 0.0224(7) Uani 1 1 d .
C6 C 0.9447(2) 0.4482(3) 0.0593(3) 0.0185(8) Uani 1 1 d .
C23 C 0.8435(2) 0.3423(3) 0.1678(3) 0.0246(9) Uani 1 1 d .
H23 H 0.8736 0.3932 0.1922 0.030 Uiso 1 1 calc R
C1 C 0.9307(2) 0.5449(3) 0.0288(3) 0.0217(9) Uani 1 1 d .
C5 C 0.9426(2) 0.6914(3) 0.0892(3) 0.0268(9) Uani 1 1 d .
H5 H 0.9575 0.7295 0.1424 0.032 Uiso 1 1 calc R
C7 C 0.9170(2) 0.3579(3) -0.0857(3) 0.0229(9) Uani 1 1 d .
H7 H 0.9030 0.4077 -0.1284 0.028 Uiso 1 1 calc R
C2 C 0.8983(3) 0.5807(3) -0.0663(3) 0.0309(10) Uani 1 1 d .
H2 H 0.8829 0.5419 -0.1192 0.037 Uiso 1 1 calc R
C9 C 0.9392(2) 0.1948(3) -0.0502(3) 0.0270(9) Uani 1 1 d .
H9 H 0.9390 0.1364 -0.0717 0.032 Uiso 1 1 calc R
N4 N 1.1052(2) -0.0494(3) 0.3236(3) 0.0329(9) Uani 1 1 d .
C19 C 0.8591(2) 0.1026(3) 0.1448(3) 0.0227(9) Uani 1 1 d .
C4 C 0.9123(2) 0.7317(3) -0.0019(3) 0.0310(10) Uani 1 1 d .
H4 H 0.9074 0.7952 -0.0099 0.037 Uiso 1 1 calc R
C24 C 0.8694(2) 0.2538(3) 0.1729(3) 0.0210(8) Uani 1 1 d .
O1 O 0.6224(2) 0.5891(3) 0.1650(4) 0.0641(12) Uani 1 1 d .
H1 H 0.5858 0.5593 0.1387 0.096 Uiso 1 1 calc R
C15 C 1.2330(3) -0.0266(3) 0.4388(4) 0.0399(12) Uani 1 1 d .
H15 H 1.2720 0.0132 0.4776 0.048 Uiso 1 1 calc R
C20 C 0.7523(2) 0.1904(3) 0.0944(3) 0.0310(10) Uani 1 1 d .
H20 H 0.7217 0.1402 0.0703 0.037 Uiso 1 1 calc R
C3 C 0.8895(3) 0.6754(3) -0.0805(3) 0.0343(11) Uani 1 1 d .
H3 H 0.8682 0.7006 -0.1433 0.041 Uiso 1 1 calc R
C22 C 0.7748(2) 0.3528(3) 0.1272(4) 0.0324(10) Uani 1 1 d .
H22 H 0.7573 0.4111 0.1220 0.039 Uiso 1 1 calc R
C18 C 1.1166(3) -0.1400(3) 0.3285(4) 0.0358(11) Uani 1 1 d .
H18 H 1.0771 -0.1791 0.2920 0.043 Uiso 1 1 calc R
C17 C 1.1841(3) -0.1783(3) 0.3850(4) 0.0438(13) Uani 1 1 d .
H17 H 1.1896 -0.2415 0.3846 0.053 Uiso 1 1 calc R
C16 C 1.2427(3) -0.1216(3) 0.4417(4) 0.0444(13) Uani 1 1 d .
H16 H 1.2887 -0.1462 0.4819 0.053 Uiso 1 1 calc R
C21 C 0.7297(3) 0.2747(3) 0.0925(4) 0.0362(11) Uani 1 1 d .
H21 H 0.6834 0.2822 0.0680 0.043 Uiso 1 1 calc R
C14 C 1.1634(2) 0.0061(3) 0.3764(3) 0.0275(10) Uani 1 1 d .
C26 C 0.6721(3) 0.5343(5) 0.1715(5) 0.0627(17) Uani 1 1 d .
H26A H 0.6474 0.5006 0.1088 0.075 Uiso 1 1 calc R
H26B H 0.6937 0.4899 0.2258 0.075 Uiso 1 1 calc R
C27 C 0.7280(4) 0.5912(5) 0.1905(7) 0.088(3) Uani 1 1 d .
H27A H 0.7108 0.6173 0.1280 0.132 Uiso 1 1 calc R
H27B H 0.7696 0.5543 0.2196 0.132 Uiso 1 1 calc R
H27C H 0.7404 0.6398 0.2365 0.132 Uiso 1 1 calc R

loop_
_atom_site_aniso_label
_atom_site_aniso_U_11
_atom_site_aniso_U_22
_atom_site_aniso_U_33
_atom_site_aniso_U_23
_atom_site_aniso_U_13
_atom_site_aniso_U_12
Co1 0.0230(4) 0.0151(4) 0.0193(4) 0.000 0.0145(4) 0.000
N3 0.0187(17) 0.0193(17) 0.0181(16) -0.0015(13) 0.0130(15) -0.0014(13)
Co2 0.0294(5) 0.0134(4) 0.0254(4) 0.000 0.0133(4) 0.000
N2 0.0202(17) 0.0171(16) 0.0179(16) 0.0009(13) 0.0135(15) -0.0001(13)
Cl1 0.0249(5) 0.0281(6) 0.0261(5) -0.0021(4) 0.0165(5) 0.0032(4)
N5 0.0205(17) 0.0173(17) 0.0196(16) 0.0000(13) 0.0126(15) -0.0026(13)
Cl2 0.0516(8) 0.0361(7) 0.0424(7) -0.0067(5) 0.0331(7) 0.0011(5)
C13 0.021(3) 0.012(3) 0.020(3) 0.000 0.015(2) 0.000
C25 0.022(2) 0.0151(19) 0.0199(19) 0.0004(15) 0.0148(18) -0.0019(16)
N1 0.0220(18) 0.0203(17) 0.0236(17) 0.0026(14) 0.0151(16) 0.0004(14)
C11 0.0175(19) 0.019(2) 0.0190(19) 0.0001(15) 0.0128(17) 0.0004(15)
C10 0.024(2) 0.021(2) 0.029(2) -0.0036(17) 0.0204(19) -0.0022(16)
C12 0.0177(19) 0.0168(19) 0.0203(19) 0.0001(15) 0.0141(17) -0.0021(15)
C8 0.031(2) 0.032(2) 0.023(2) -0.0046(18) 0.020(2) 0.0007(19)
N6 0.0192(17) 0.0231(18) 0.0244(18) 0.0008(14) 0.0142(16) -0.0020(14)
C6 0.019(2) 0.0160(19) 0.0202(19) -0.0005(16) 0.0130(18) -0.0004(15)
C23 0.026(2) 0.022(2) 0.027(2) -0.0002(17) 0.019(2) 0.0010(17)
C1 0.022(2) 0.022(2) 0.022(2) 0.0007(16) 0.0153(19) -0.0011(16)
C5 0.031(2) 0.020(2) 0.028(2) 0.0007(17) 0.019(2) 0.0000(18)
C7 0.025(2) 0.029(2) 0.020(2) 0.0028(17) 0.0167(19) 0.0031(17)
C2 0.038(3) 0.027(2) 0.024(2) 0.0017(18) 0.019(2) -0.0004(19)
C9 0.033(2) 0.026(2) 0.033(2) -0.0064(18) 0.026(2) 0.0004(18)
N4 0.038(2) 0.025(2) 0.035(2) 0.0020(16) 0.0235(19) 0.0011(17)
C19 0.021(2) 0.021(2) 0.021(2) 0.0007(16) 0.0125(18) -0.0025(17)
C4 0.035(3) 0.020(2) 0.036(2) 0.0062(19) 0.023(2) 0.0036(19)
C24 0.024(2) 0.021(2) 0.021(2) -0.0017(16) 0.0161(19) -0.0032(16)
O1 0.052(3) 0.075(3) 0.066(3) -0.008(2) 0.040(2) -0.002(2)
C15 0.041(3) 0.027(2) 0.043(3) 0.000(2) 0.024(3) 0.004(2)
C20 0.021(2) 0.035(3) 0.032(2) 0.000(2) 0.015(2) -0.0051(19)
C3 0.037(3) 0.028(2) 0.025(2) 0.0103(19) 0.015(2) 0.002(2)
C22 0.033(2) 0.028(2) 0.041(3) -0.001(2) 0.026(2) 0.004(2)
C18 0.040(3) 0.023(2) 0.037(3) -0.001(2) 0.023(2) 0.002(2)
C17 0.051(3) 0.021(2) 0.041(3) 0.003(2) 0.023(3) 0.009(2)
C16 0.041(3) 0.031(3) 0.046(3) 0.008(2) 0.023(3) 0.013(2)
C21 0.026(2) 0.038(3) 0.045(3) 0.002(2) 0.023(2) 0.001(2)
C14 0.027(2) 0.019(2) 0.035(2) -0.0023(18) 0.020(2) 0.0007(18)
C26 0.055(4) 0.068(4) 0.057(4) 0.004(3) 0.034(3) 0.015(3)
C27 0.048(4) 0.085(5) 0.127(7) -0.035(5) 0.057(5) -0.005(4)

loop_
_atom_type_symbol
_atom_type_description
_atom_type_scat_dispersion_real
_atom_type_scat_dispersion_imag
_atom_type_scat_source
C C 0.0033 0.0016 'International Tables Vol C Tables 4.2.6.8 and 6.1.1.4'
H H 0.0000 0.0000 'International Tables Vol C Tables 4.2.6.8 and 6.1.1.4'
N N 0.0061 0.0033 'International Tables Vol C Tables 4.2.6.8 and 6.1.1.4'
O O 0.0106 0.0060 'International Tables Vol C Tables 4.2.6.8 and 6.1.1.4'
Cl Cl 0.1484 0.1585 'International Tables Vol C Tables 4.2.6.8 and 6.1.1.4'
Co Co 0.3494 0.9721 'International Tables Vol C Tables 4.2.6.8 and 6.1.1.4'

loop_
_geom_angle_atom_site_label_1
_geom_angle_atom_site_label_2
_geom_angle_atom_site_label_3
_geom_angle
_geom_angle_site_symmetry_1
_geom_angle_site_symmetry_3
N2 Co1 N2 82.45(17) . 2_755
N2 Co1 N1 157.66(13) . 2_755
N2 Co1 N1 75.28(12) 2_755 2_755
N2 Co1 N1 75.28(12) . .
N2 Co1 N1 157.66(13) 2_755 .
N1 Co1 N1 127.03(18) 2_755 .
N2 Co1 Cl1 98.81(9) . 2_755
N2 Co1 Cl1 100.98(9) 2_755 2_755
N1 Co1 Cl1 84.01(9) 2_755 2_755
N1 Co1 Cl1 84.30(9) . 2_755
N2 Co1 Cl1 100.98(9) . .
N2 Co1 Cl1 98.81(9) 2_755 .
N1 Co1 Cl1 84.30(9) 2_755 .
N1 Co1 Cl1 84.01(9) . .
Cl1 Co1 Cl1 153.59(6) 2_755 .
C6 N3 C7 132.4(3) . .
C6 N3 C11 107.1(3) . .
C7 N3 C11 120.5(3) . .
N5 Co2 N5 82.60(17) 2_755 .
N5 Co2 N4 156.57(13) 2_755 2_755
N5 Co2 N4 74.59(13) . 2_755
N5 Co2 N4 74.59(13) 2_755 .
N5 Co2 N4 156.57(13) . .
N4 Co2 N4 128.6(2) 2_755 .
N5 Co2 Cl2 103.27(10) 2_755 .
N5 Co2 Cl2 98.61(9) . .
N4 Co2 Cl2 85.64(11) 2_755 .
N4 Co2 Cl2 81.77(11) . .
N5 Co2 Cl2 98.61(9) 2_755 2_755
N5 Co2 Cl2 103.27(10) . 2_755
N4 Co2 Cl2 81.77(11) 2_755 2_755
N4 Co2 Cl2 85.64(11) . 2_755
Cl2 Co2 Cl2 150.75(7) . 2_755
C6 N2 C12 108.8(3) . .
C6 N2 Co1 116.1(3) . .
C12 N2 Co1 133.6(3) . .
C19 N5 C25 108.4(3) . .
C19 N5 Co2 116.3(3) . .
C25 N5 Co2 133.1(3) . .
C25 C13 C25 114.7(4) . 2_755
C25 C13 C12 108.3(2) . 2_755
C25 C13 C12 105.90(19) 2_755 2_755
C25 C13 C12 105.90(19) . .
C25 C13 C12 108.3(2) 2_755 .
C12 C13 C12 113.9(4) 2_755 .
N5 C25 C24 109.1(3) . .
N5 C25 C13 125.7(3) . .
C24 C25 C13 125.0(4) . .
C5 N1 C1 118.5(4) . .
C5 N1 Co1 125.1(3) . .
C1 N1 Co1 116.4(3) . .
C12 C11 C10 135.0(4) . .
C12 C11 N3 105.6(3) . .
C10 C11 N3 119.4(3) . .
C9 C10 C11 119.8(4) . .
C9 C10 H10 120.1 . .
C11 C10 H10 120.1 . .
N2 C12 C11 109.0(3) . .
N2 C12 C13 126.3(3) . .
C11 C12 C13 124.4(3) . .
C7 C8 C9 122.0(4) . .
C7 C8 H8 119.0 . .
C9 C8 H8 119.0 . .
C19 N6 C20 132.6(4) . .
C19 N6 C24 106.6(3) . .
C20 N6 C24 120.7(4) . .
N2 C6 N3 109.5(3) . .
N2 C6 C1 119.9(3) . .
N3 C6 C1 130.6(4) . .
C22 C23 C24 119.9(4) . .
C22 C23 H23 120.0 . .
C24 C23 H23 120.0 . .
N1 C1 C2 121.0(4) . .
N1 C1 C6 111.5(3) . .
C2 C1 C6 127.5(4) . .
N1 C5 C4 123.8(4) . .
N1 C5 H5 118.1 . .
C4 C5 H5 118.1 . .
C8 C7 N3 118.8(4) . .
C8 C7 H7 120.6 . .
N3 C7 H7 120.6 . .
C3 C2 C1 118.8(4) . .
C3 C2 H2 120.6 . .
C1 C2 H2 120.6 . .
C10 C9 C8 119.6(4) . .
C10 C9 H9 120.2 . .
C8 C9 H9 120.2 . .
C18 N4 C14 117.2(4) . .
C18 N4 Co2 125.6(3) . .
C14 N4 Co2 116.8(3) . .
N5 C19 N6 110.1(3) . .
N5 C19 C14 120.8(4) . 2_755
N6 C19 C14 128.9(4) . 2_755
C3 C4 C5 118.1(4) . .
C3 C4 H4 121.0 . .
C5 C4 H4 121.0 . .
C25 C24 N6 105.8(3) . .
C25 C24 C23 135.8(4) . .
N6 C24 C23 118.3(4) . .
C26 O1 H1 109.5 . .
C14 C15 C16 117.7(5) . .
C14 C15 H15 121.2 . .
C16 C15 H15 121.2 . .
C21 C20 N6 119.6(4) . .
C21 C20 H20 120.2 . .
N6 C20 H20 120.2 . .
C4 C3 C2 119.9(4) . .
C4 C3 H3 120.1 . .
C2 C3 H3 120.1 . .
C23 C22 C21 119.9(4) . .
C23 C22 H22 120.0 . .
C21 C22 H22 120.0 . .
N4 C18 C17 123.3(5) . .
N4 C18 H18 118.4 . .
C17 C18 H18 118.4 . .
C16 C17 C18 118.8(4) . .
C16 C17 H17 120.6 . .
C18 C17 H17 120.6 . .
C17 C16 C15 119.6(5) . .
C17 C16 H16 120.2 . .
C15 C16 H16 120.2 . .
C20 C21 C22 121.4(4) . .
C20 C21 H21 119.3 . .
C22 C21 H21 119.3 . .
N4 C14 C15 123.3(4) . .
N4 C14 C19 110.0(4) . 2_755
C15 C14 C19 126.7(4) . 2_755
O1 C26 C27 110.5(6) . .
O1 C26 H26A 109.5 . .
C27 C26 H26A 109.5 . .
O1 C26 H26B 109.5 . .
C27 C26 H26B 109.5 . .
H26A C26 H26B 108.1 . .
C26 C27 H27A 109.5 . .
C26 C27 H27B 109.5 . .
H27A C27 H27B 109.5 . .
C26 C27 H27C 109.5 . .
H27A C27 H27C 109.5 . .
H27B C27 H27C 109.5 . .

loop_
_geom_bond_atom_site_label_1
_geom_bond_atom_site_label_2
_geom_bond_distance
_geom_bond_site_symmetry_2
Co1 N2 2.100(3) .
Co1 N2 2.100(3) 2_755
Co1 N1 2.203(3) 2_755
Co1 N1 2.203(3) .
Co1 Cl1 2.4161(11) 2_755
Co1 Cl1 2.4161(11) .
N3 C6 1.377(5) .
N3 C7 1.395(5) .
N3 C11 1.405(5) .
Co2 N5 2.103(3) 2_755
Co2 N5 2.103(3) .
Co2 N4 2.229(4) 2_755
Co2 N4 2.229(4) .
Co2 Cl2 2.4189(13) .
Co2 Cl2 2.4189(13) 2_755
N2 C6 1.329(5) .
N2 C12 1.357(5) .
N5 C19 1.328(5) .
N5 C25 1.359(5) .
C13 C25 1.528(5) .
C13 C25 1.528(5) 2_755
C13 C12 1.534(4) 2_755
C13 C12 1.534(4) .
C25 C24 1.377(6) .
N1 C5 1.335(5) .
N1 C1 1.356(5) .
C11 C12 1.390(5) .
C11 C10 1.406(5) .
C10 C9 1.356(6) .
C10 H10 0.9300 .
C8 C7 1.345(6) .
C8 C9 1.422(6) .
C8 H8 0.9300 .
N6 C19 1.367(5) .
N6 C20 1.385(5) .
N6 C24 1.414(5) .
C6 C1 1.463(5) .
C23 C22 1.355(6) .
C23 C24 1.415(6) .
C23 H23 0.9300 .
C1 C2 1.396(6) .
C5 C4 1.377(6) .
C5 H5 0.9300 .
C7 H7 0.9300 .
C2 C3 1.391(6) .
C2 H2 0.9300 .
C9 H9 0.9300 .
N4 C18 1.338(6) .
N4 C14 1.352(6) .
C19 C14 1.465(6) 2_755
C4 C3 1.370(7) .
C4 H4 0.9300 .
O1 C26 1.413(7) .
O1 H1 0.8200 .
C15 C14 1.380(7) .
C15 C16 1.397(7) .
C15 H15 0.9300 .
C20 C21 1.340(7) .
C20 H20 0.9300 .
C3 H3 0.9300 .
C22 C21 1.418(7) .
C22 H22 0.9300 .
C18 C17 1.380(7) .
C18 H18 0.9300 .
C17 C16 1.367(8) .
C17 H17 0.9300 .
C16 H16 0.9300 .
C21 H21 0.9300 .
C14 C19 1.465(6) 2_755
C26 C27 1.454(10) .
C26 H26A 0.9700 .
C26 H26B 0.9700 .
C27 H27A 0.9600 .
C27 H27B 0.9600 .
C27 H27C 0.9600 .

loop_
_geom_hbond_atom_site_label_D
_geom_hbond_atom_site_label_H
_geom_hbond_atom_site_label_A
_geom_hbond_distance_DH
_geom_hbond_distance_HA
_geom_hbond_distance_DA
_geom_hbond_angle_DHA
_geom_hbond_site_symmetry_A
O1 H1 Cl2 0.82 2.61 3.404(5) 165.1 3_455
C10 H10 Cl2 0.93 2.65 3.459(4) 146.1 .
C23 H23 Cl1 0.93 2.60 3.427(4) 148.4 .

loop_
_geom_torsion_atom_site_label_1
_geom_torsion_atom_site_label_2
_geom_torsion_atom_site_label_3
_geom_torsion_atom_site_label_4
_geom_torsion
_geom_torsion_site_symmetry_1
_geom_torsion_site_symmetry_4
N2 Co1 N2 C6 -174.2(3) 2_755 .
N1 Co1 N2 C6 -169.9(3) 2_755 .
N1 Co1 N2 C6 7.5(3) . .
Cl1 Co1 N2 C6 -74.2(3) 2_755 .
Cl1 Co1 N2 C6 88.2(3) . .
N2 Co1 N2 C12 -10.3(3) 2_755 .
N1 Co1 N2 C12 -6.0(6) 2_755 .
N1 Co1 N2 C12 171.4(4) . .
Cl1 Co1 N2 C12 89.7(3) 2_755 .
Cl1 Co1 N2 C12 -107.9(3) . .
N5 Co2 N5 C19 -172.5(4) 2_755 .
N4 Co2 N5 C19 2.1(3) 2_755 .
N4 Co2 N5 C19 174.3(3) . .
Cl2 Co2 N5 C19 85.1(3) . .
Cl2 Co2 N5 C19 -75.4(3) 2_755 .
N5 Co2 N5 C25 -11.5(3) 2_755 .
N4 Co2 N5 C25 163.1(4) 2_755 .
N4 Co2 N5 C25 -24.7(6) . .
Cl2 Co2 N5 C25 -113.9(3) . .
Cl2 Co2 N5 C25 85.6(4) 2_755 .
C19 N5 C25 C24 0.6(4) . .
Co2 N5 C25 C24 -161.5(3) . .
C19 N5 C25 C13 -174.5(3) . .
Co2 N5 C25 C13 23.4(6) . .
C25 C13 C25 N5 -11.2(3) 2_755 .
C12 C13 C25 N5 -129.2(4) 2_755 .
C12 C13 C25 N5 108.3(4) . .
C25 C13 C25 C24 174.5(4) 2_755 .
C12 C13 C25 C24 56.5(4) 2_755 .
C12 C13 C25 C24 -66.0(4) . .
N2 Co1 N1 C5 176.6(4) . .
N2 Co1 N1 C5 172.2(3) 2_755 .
N1 Co1 N1 C5 -4.6(3) 2_755 .
Cl1 Co1 N1 C5 -82.7(3) 2_755 .
Cl1 Co1 N1 C5 73.6(3) . .
N2 Co1 N1 C1 -4.1(3) . .
N2 Co1 N1 C1 -8.6(5) 2_755 .
N1 Co1 N1 C1 174.6(3) 2_755 .
Cl1 Co1 N1 C1 96.6(3) 2_755 .
Cl1 Co1 N1 C1 -107.2(3) . .
C6 N3 C11 C12 0.6(4) . .
C7 N3 C11 C12 179.5(3) . .
C6 N3 C11 C10 -179.8(3) . .
C7 N3 C11 C10 -0.9(5) . .
C12 C11 C10 C9 179.8(4) . .
N3 C11 C10 C9 0.4(6) . .
C6 N2 C12 C11 -0.7(4) . .
Co1 N2 C12 C11 -165.5(3) . .
C6 N2 C12 C13 -174.2(3) . .
Co1 N2 C12 C13 21.0(6) . .
C10 C11 C12 N2 -179.4(4) . .
N3 C11 C12 N2 0.1(4) . .
C10 C11 C12 C13 -5.8(7) . .
N3 C11 C12 C13 173.7(3) . .
C25 C13 C12 N2 108.9(4) . .
C25 C13 C12 N2 -127.5(4) 2_755 .
C12 C13 C12 N2 -10.0(3) 2_755 .
C25 C13 C12 C11 -63.6(4) . .
C25 C13 C12 C11 59.9(4) 2_755 .
C12 C13 C12 C11 177.5(4) 2_755 .
C12 N2 C6 N3 1.1(4) . .
Co1 N2 C6 N3 168.9(2) . .
C12 N2 C6 C1 -178.0(3) . .
Co1 N2 C6 C1 -10.3(5) . .
C7 N3 C6 N2 -179.8(4) . .
C11 N3 C6 N2 -1.0(4) . .
C7 N3 C6 C1 -0.8(7) . .
C11 N3 C6 C1 177.9(4) . .
C5 N1 C1 C2 -1.9(6) . .
Co1 N1 C1 C2 178.8(3) . .
C5 N1 C1 C6 179.8(4) . .
Co1 N1 C1 C6 0.5(4) . .
N2 C6 C1 N1 6.3(5) . .
N3 C6 C1 N1 -172.5(4) . .
N2 C6 C1 C2 -171.9(4) . .
N3 C6 C1 C2 9.2(7) . .
C1 N1 C5 C4 0.7(7) . .
Co1 N1 C5 C4 179.9(3) . .
C9 C8 C7 N3 -1.1(6) . .
C6 N3 C7 C8 179.9(4) . .
C11 N3 C7 C8 1.2(6) . .
N1 C1 C2 C3 1.7(7) . .
C6 C1 C2 C3 179.8(4) . .
C11 C10 C9 C8 -0.2(6) . .
C7 C8 C9 C10 0.6(7) . .
N5 Co2 N4 C18 178.8(4) 2_755 .
N5 Co2 N4 C18 -167.6(3) . .
N4 Co2 N4 C18 2.8(4) 2_755 .
Cl2 Co2 N4 C18 -74.9(4) . .
Cl2 Co2 N4 C18 78.6(4) 2_755 .
N5 Co2 N4 C14 6.0(3) 2_755 .
N5 Co2 N4 C14 19.6(6) . .
N4 Co2 N4 C14 -170.0(4) 2_755 .
Cl2 Co2 N4 C14 112.3(3) . .
Cl2 Co2 N4 C14 -94.1(3) 2_755 .
C25 N5 C19 N6 -0.6(5) . .
Co2 N5 C19 N6 164.9(2) . .
C25 N5 C19 C14 -175.3(4) . 2_755
Co2 N5 C19 C14 -9.8(5) . 2_755
C20 N6 C19 N5 -176.6(4) . .
C24 N6 C19 N5 0.4(4) . .
C20 N6 C19 C14 -2.4(8) . 2_755
C24 N6 C19 C14 174.5(4) . 2_755
N1 C5 C4 C3 0.7(7) . .
N5 C25 C24 N6 -0.4(4) . .
C13 C25 C24 N6 174.8(3) . .
N5 C25 C24 C23 -178.8(4) . .
C13 C25 C24 C23 -3.7(7) . .
C19 N6 C24 C25 0.0(4) . .
C20 N6 C24 C25 177.4(4) . .
C19 N6 C24 C23 178.7(4) . .
C20 N6 C24 C23 -3.9(6) . .
C22 C23 C24 C25 179.9(5) . .
C22 C23 C24 N6 1.7(6) . .
C19 N6 C20 C21 179.1(4) . .
C24 N6 C20 C21 2.5(6) . .
C5 C4 C3 C2 -0.9(7) . .
C1 C2 C3 C4 -0.3(7) . .
C24 C23 C22 C21 1.8(7) . .
C14 N4 C18 C17 0.7(7) . .
Co2 N4 C18 C17 -172.1(4) . .
N4 C18 C17 C16 2.2(8) . .
C18 C17 C16 C15 -1.9(8) . .
C14 C15 C16 C17 -1.1(8) . .
N6 C20 C21 C22 1.1(7) . .
C23 C22 C21 C20 -3.3(7) . .
C18 N4 C14 C15 -4.0(7) . .
Co2 N4 C14 C15 169.4(4) . .
C18 N4 C14 C19 174.8(4) . 2_755
Co2 N4 C14 C19 -11.8(5) . 2_755
C16 C15 C14 N4 4.2(8) . .
C16 C15 C14 C19 -174.3(5) . 2_755
